data_4340313
loop_
_publ_author_name
'Bailey, Jonathan A.'
'Ploeger, Marten'
'Pringle, Paul G.'

_publ_section_title
;
 Mono-, di-, and triborylphosphine analogues of triarylphosphines.
;
_journal_issue 14
_journal_name_full 'Inorganic chemistry'
_journal_page_first 7763
_journal_page_last 7769
_journal_paper_doi 10.1021/ic501133n
_journal_volume 53
_journal_year 2014
_chemical_formula_moiety 'C48 H36 B2 Mo N4 O4 P2'
_chemical_formula_sum 'C48 H36 B2 Mo N4 O4 P2'
_chemical_formula_weight 912.31
_chemical_name_systematic
;
 ?
;
_space_group_crystal_system monoclinic
_space_group_IT_number 14
_space_group_name_Hall '-P 2yn'
_space_group_name_H-M_alt 'P 1 21/n 1'
_symmetry_space_group_name_Hall '-P 2yn'
_symmetry_space_group_name_H-M 'P 1 21/n 1'
_atom_sites_solution_hydrogens mixed
_audit_creation_method SHELXL-2013
_cell_angle_alpha 90
_cell_angle_beta 90.6290(10)
_cell_angle_gamma 90
_cell_formula_units_Z 4
_cell_length_a 9.87300(10)
_cell_length_b 13.0201(2)
_cell_length_c 33.2549(5)
_cell_measurement_reflns_used 9956
_cell_measurement_temperature 100(2)
_cell_measurement_theta_max 27.59
_cell_measurement_theta_min 2.41
_cell_volume 4274.57(10)
_computing_cell_refinement 'Apex II (Bruker, 2008)'
_computing_data_collection 'Apex II (Bruker, 2008)'
_computing_data_reduction 'SAINT V8.27B'
_computing_structure_refinement 'SHELXL-2013 (Sheldrick, 2013)'
_computing_structure_solution SHELXS
_diffrn_ambient_temperature 100(2)
_diffrn_measured_fraction_theta_full 1.000
_diffrn_measured_fraction_theta_max 0.999
_diffrn_measurement_device_type 'Bruker Apex II kappa CCD area detector'
_diffrn_measurement_method 'phi and omega scans'
_diffrn_radiation_type MoK\a
_diffrn_radiation_wavelength 0.71073
_diffrn_reflns_av_R_equivalents 0.0365
_diffrn_reflns_av_unetI/netI 0.0206
_diffrn_reflns_Laue_measured_fraction_full 1.000
_diffrn_reflns_Laue_measured_fraction_max 0.999
_diffrn_reflns_limit_h_max 12
_diffrn_reflns_limit_h_min -12
_diffrn_reflns_limit_k_max 16
_diffrn_reflns_limit_k_min -16
_diffrn_reflns_limit_l_max 43
_diffrn_reflns_limit_l_min -43
_diffrn_reflns_number 74957
_diffrn_reflns_point_group_measured_fraction_full 1.000
_diffrn_reflns_point_group_measured_fraction_max 0.999
_diffrn_reflns_theta_full 25.242
_diffrn_reflns_theta_max 27.627
_diffrn_reflns_theta_min 1.680
_exptl_absorpt_coefficient_mu 0.432
_exptl_absorpt_correction_T_max 0.7456
_exptl_absorpt_correction_T_min 0.7109
_exptl_absorpt_correction_type multi-scan
_exptl_absorpt_process_details SADABS-2012/1
_exptl_crystal_colour yellow
_exptl_crystal_density_diffrn 1.418
_exptl_crystal_description 'cut needle'
_exptl_crystal_F_000 1864
_exptl_crystal_size_max 0.42
_exptl_crystal_size_mid 0.36
_exptl_crystal_size_min 0.28
_refine_diff_density_max 0.393
_refine_diff_density_min -0.390
_refine_diff_density_rms 0.053
_refine_ls_extinction_method none
_refine_ls_goodness_of_fit_ref 1.025
_refine_ls_hydrogen_treatment mixed
_refine_ls_matrix_type full
_refine_ls_number_parameters 562
_refine_ls_number_reflns 9933
_refine_ls_number_restraints 4
_refine_ls_restrained_S_all 1.025
_refine_ls_R_factor_all 0.0288
_refine_ls_R_factor_gt 0.0243
_refine_ls_shift/su_max 0.001
_refine_ls_shift/su_mean 0.000
_refine_ls_structure_factor_coef Fsqd
_refine_ls_weighting_details 'w=1/[\s^2^(Fo^2^)+(0.0255P)^2^+2.8339P] where P=(Fo^2^+2Fc^2^)/3'
_refine_ls_weighting_scheme calc
_refine_ls_wR_factor_gt 0.0583
_refine_ls_wR_factor_ref 0.0605
_reflns_Friedel_coverage 0.000
_reflns_number_gt 8916
_reflns_number_total 9933
_reflns_threshold_expression 'I > 2\s(I)'
_cod_data_source_file ic501133n_si_002.cif
_cod_data_source_block jb0320_new
_cod_depositor_comments 'Adding full bibliography for 4340309--4340313.cif.'
_cod_original_cell_volume 4274.58(10)
_cod_database_code 4340313
_shelx_space_group_comment
;
The symmetry employed for this shelxl refinement is uniquely defined
by the following loop, which should always be used as a source of
symmetry information in preference to the above space-group names.
They are only intended as comments.
;
_shelxl_version_number 2013-4

loop_
_space_group_symop_operation_xyz
'x, y, z'
'-x+1/2, y+1/2, -z+1/2'
'-x, -y, -z'
'x-1/2, -y-1/2, z-1/2'

loop_
_atom_site_label
_atom_site_type_symbol
_atom_site_fract_x
_atom_site_fract_y
_atom_site_fract_z
_atom_site_U_iso_or_equiv
_atom_site_adp_type
_atom_site_occupancy
_atom_site_site_symmetry_order
_atom_site_calc_flag
_atom_site_refinement_flags_posn
_atom_site_refinement_flags_adp
C1 C 0.03163(15) 1.00500(11) 0.08084(4) 0.0149(3) Uani 1 1 d . .
C2 C -0.05383(16) 1.07152(12) 0.10022(5) 0.0199(3) Uani 1 1 d . .
H2 H -0.1005 1.0498 0.1236 0.024 Uiso 1 1 calc R U
C3 C -0.07195(17) 1.17187(12) 0.08539(5) 0.0229(3) Uani 1 1 d . .
H3 H -0.1321 1.2171 0.0987 0.028 Uiso 1 1 calc R U
C4 C -0.00480(17) 1.20564(12) 0.05220(5) 0.0229(3) Uani 1 1 d . .
H4 H -0.0170 1.2743 0.0432 0.027 Uiso 1 1 calc R U
C5 C 0.15485(18) 1.16968(13) -0.00333(5) 0.0248(3) Uani 1 1 d . .
H5 H 0.1463 1.2382 -0.0128 0.030 Uiso 1 1 calc R U
C6 C 0.23625(18) 1.10247(13) -0.02325(5) 0.0259(4) Uani 1 1 d . .
H6 H 0.2830 1.1248 -0.0465 0.031 Uiso 1 1 calc R U
C7 C 0.25194(17) 1.00021(12) -0.00981(5) 0.0213(3) Uani 1 1 d . .
H7 H 0.3087 0.9541 -0.0240 0.026 Uiso 1 1 calc R U
C8 C 0.18481(15) 0.96780(11) 0.02383(4) 0.0158(3) Uani 1 1 d . .
C9 C 0.09984(15) 1.03624(11) 0.04534(4) 0.0155(3) Uani 1 1 d . .
C10 C 0.08297(16) 1.13882(12) 0.03122(5) 0.0193(3) Uani 1 1 d . .
C11 C 0.02163(14) 0.62576(11) 0.10095(4) 0.0127(3) Uani 1 1 d . .
C12 C 0.03047(15) 0.52346(11) 0.11357(4) 0.0168(3) Uani 1 1 d . .
H12 H 0.1166 0.4913 0.1157 0.020 Uiso 1 1 calc R U
C13 C -0.08510(16) 0.46866(12) 0.12295(5) 0.0195(3) Uani 1 1 d . .
H13 H -0.0779 0.3992 0.1315 0.023 Uiso 1 1 calc R U
C14 C -0.21145(15) 0.51478(12) 0.11993(4) 0.0181(3) Uani 1 1 d . .
H14 H -0.2905 0.4780 0.1273 0.022 Uiso 1 1 calc R U
C15 C -0.22163(15) 0.61496(12) 0.10606(4) 0.0177(3) Uani 1 1 d . .
H15 H -0.3083 0.6459 0.1031 0.021 Uiso 1 1 calc R U
C16 C -0.10600(15) 0.67043(11) 0.09653(4) 0.0147(3) Uani 1 1 d . .
H16 H -0.1140 0.7389 0.0870 0.018 Uiso 1 1 calc R U
C17 C 0.24593(15) 0.64019(11) 0.04715(4) 0.0144(3) Uani 1 1 d . .
C18 C 0.37992(15) 0.65869(11) 0.03630(4) 0.0171(3) Uani 1 1 d . .
H18 H 0.4377 0.6963 0.0539 0.021 Uiso 1 1 calc R U
C19 C 0.42982(16) 0.62271(12) -0.00008(4) 0.0198(3) Uani 1 1 d . .
H19 H 0.5210 0.6364 -0.0072 0.024 Uiso 1 1 calc R U
C20 C 0.34680(17) 0.56714(12) -0.02578(5) 0.0226(3) Uani 1 1 d . .
H20 H 0.3809 0.5421 -0.0505 0.027 Uiso 1 1 calc R U
C21 C 0.21383(17) 0.54810(13) -0.01539(5) 0.0249(3) Uani 1 1 d . .
H21 H 0.1568 0.5098 -0.0330 0.030 Uiso 1 1 calc R U
C22 C 0.16316(16) 0.58466(12) 0.02072(5) 0.0203(3) Uani 1 1 d . .
H22 H 0.0715 0.5717 0.0275 0.024 Uiso 1 1 calc R U
C23 C 0.52460(14) 1.08348(11) 0.20125(4) 0.0145(3) Uani 1 1 d . .
C24 C 0.60762(15) 1.13271(12) 0.22862(5) 0.0181(3) Uani 1 1 d . .
H24 H 0.6143 1.1084 0.2555 0.022 Uiso 1 1 calc R U
C25 C 0.68263(16) 1.21926(12) 0.21668(5) 0.0208(3) Uani 1 1 d . .
H25 H 0.7383 1.2538 0.2358 0.025 Uiso 1 1 calc R U
C26 C 0.67666(15) 1.25438(12) 0.17796(5) 0.0206(3) Uani 1 1 d . .
H26 H 0.7290 1.3124 0.1705 0.025 Uiso 1 1 calc R U
C27 C 0.58209(16) 1.24011(12) 0.10852(5) 0.0219(3) Uani 1 1 d . .
H27 H 0.6342 1.2973 0.1000 0.026 Uiso 1 1 calc R U
C28 C 0.49685(18) 1.19210(13) 0.08186(5) 0.0261(4) Uani 1 1 d . .
H28 H 0.4914 1.2160 0.0549 0.031 Uiso 1 1 calc R U
C29 C 0.41724(17) 1.10826(13) 0.09357(5) 0.0234(3) Uani 1 1 d . .
H29 H 0.3583 1.0761 0.0746 0.028 Uiso 1 1 calc R U
C30 C 0.42436(15) 1.07256(11) 0.13245(5) 0.0166(3) Uani 1 1 d . .
C31 C 0.51459(14) 1.11908(11) 0.16076(4) 0.0146(3) Uani 1 1 d . .
C32 C 0.59337(15) 1.20518(11) 0.14881(5) 0.0176(3) Uani 1 1 d . .
C33 C 0.08403(14) 0.86017(11) 0.19478(4) 0.0129(3) Uani 1 1 d . .
C34 C 0.04264(15) 0.96004(12) 0.20416(5) 0.0183(3) Uani 1 1 d . .
H34 H 0.1082 1.0104 0.2112 0.022 Uiso 1 1 calc R U
C35 C -0.09400(16) 0.98591(12) 0.20315(5) 0.0211(3) Uani 1 1 d . .
H35 H -0.1214 1.0537 0.2098 0.025 Uiso 1 1 calc R U
C36 C -0.19053(16) 0.91306(13) 0.19246(5) 0.0211(3) Uani 1 1 d . .
H36 H -0.2837 0.9312 0.1915 0.025 Uiso 1 1 calc R U
C37 C -0.15076(15) 0.81354(12) 0.18316(4) 0.0183(3) Uani 1 1 d . .
H37 H -0.2167 0.7635 0.1759 0.022 Uiso 1 1 calc R U
C38 C -0.01406(15) 0.78728(11) 0.18456(4) 0.0144(3) Uani 1 1 d . .
H38 H 0.0127 0.7190 0.1785 0.017 Uiso 1 1 calc R U
C39 C 0.28930(15) 0.80633(10) 0.25214(4) 0.0134(3) Uani 1 1 d . .
C40 C 0.18554(15) 0.81812(11) 0.27978(4) 0.0168(3) Uani 1 1 d . .
H40 H 0.0971 0.8360 0.2706 0.020 Uiso 1 1 calc R U
C41 C 0.21028(16) 0.80387(12) 0.32080(5) 0.0201(3) Uani 1 1 d . .
H41 H 0.1392 0.8137 0.3395 0.024 Uiso 1 1 calc R U
C42 C 0.33804(17) 0.77549(12) 0.33444(5) 0.0212(3) Uani 1 1 d . .
H42 H 0.3542 0.7642 0.3623 0.025 Uiso 1 1 calc R U
C43 C 0.44216(16) 0.76365(12) 0.30721(5) 0.0213(3) Uani 1 1 d . .
H43 H 0.5299 0.7443 0.3164 0.026 Uiso 1 1 calc R U
C44 C 0.41854(15) 0.77999(12) 0.26644(5) 0.0179(3) Uani 1 1 d . .
H44 H 0.4910 0.7732 0.2481 0.021 Uiso 1 1 calc R U
C45 C 0.48075(15) 0.77465(11) 0.12625(4) 0.0165(3) Uani 1 1 d . .
C46 C 0.41179(14) 0.55371(11) 0.12291(4) 0.0142(3) Uani 1 1 d . .
C47 C 0.49989(16) 0.63887(12) 0.19056(4) 0.0184(3) Uani 1 1 d . .
C48 C 0.22194(15) 0.58618(11) 0.18579(4) 0.0162(3) Uani 1 1 d . .
Mo1 Mo 0.34960(2) 0.67601(2) 0.15324(2) 0.01050(4) Uani 1 1 d . .
N1 N 0.05653(13) 0.90475(9) 0.09523(4) 0.0154(2) Uani 1 1 d D .
H1N H 0.0176(17) 0.8891(13) 0.1173(4) 0.019 Uiso 1 1 d D U
N2 N 0.19803(13) 0.86719(10) 0.03863(4) 0.0156(2) Uani 1 1 d D .
H2N H 0.2424(17) 0.8262(12) 0.0247(5) 0.019 Uiso 1 1 d D U
N3 N 0.44887(13) 0.99624(9) 0.21149(4) 0.0146(2) Uani 1 1 d D .
H3N H 0.4550(18) 0.9783(13) 0.2357(4) 0.018 Uiso 1 1 d D U
N4 N 0.34446(13) 0.99077(10) 0.14573(4) 0.0165(3) Uani 1 1 d D .
H4N H 0.2907(17) 0.9660(14) 0.1288(5) 0.020 Uiso 1 1 d D U
O1 O 0.55983(12) 0.82833(9) 0.11249(4) 0.0270(3) Uani 1 1 d . .
O2 O 0.44763(11) 0.48000(8) 0.10723(3) 0.0219(2) Uani 1 1 d . .
O3 O 0.59281(12) 0.61136(10) 0.20893(4) 0.0291(3) Uani 1 1 d . .
O4 O 0.15163(12) 0.53742(9) 0.20506(3) 0.0258(3) Uani 1 1 d . .
P1 P 0.18104(4) 0.69568(3) 0.09405(2) 0.01139(7) Uani 1 1 d . .
P2 P 0.26277(4) 0.82280(3) 0.19763(2) 0.01165(7) Uani 1 1 d . .
B1 B 0.13593(16) 0.83284(13) 0.07414(5) 0.0143(3) Uani 1 1 d . .
B2 B 0.35692(16) 0.94889(12) 0.18463(5) 0.0141(3) Uani 1 1 d . .

loop_
_atom_site_aniso_label
_atom_site_aniso_U_11
_atom_site_aniso_U_22
_atom_site_aniso_U_33
_atom_site_aniso_U_23
_atom_site_aniso_U_13
_atom_site_aniso_U_12
C1 0.0162(7) 0.0139(7) 0.0146(7) 0.0010(5) -0.0036(5) -0.0004(5)
C2 0.0233(8) 0.0190(7) 0.0175(7) -0.0001(6) 0.0002(6) 0.0025(6)
C3 0.0265(8) 0.0183(8) 0.0238(8) -0.0033(6) -0.0030(6) 0.0068(6)
C4 0.0311(9) 0.0138(7) 0.0234(8) 0.0022(6) -0.0079(7) 0.0037(6)
C5 0.0335(9) 0.0189(8) 0.0218(8) 0.0083(6) -0.0037(7) -0.0018(7)
C6 0.0329(9) 0.0257(8) 0.0192(8) 0.0095(6) 0.0031(7) -0.0031(7)
C7 0.0240(8) 0.0220(8) 0.0179(7) 0.0025(6) 0.0022(6) 0.0012(6)
C8 0.0174(7) 0.0165(7) 0.0135(7) 0.0030(5) -0.0032(5) -0.0013(6)
C9 0.0169(7) 0.0156(7) 0.0140(7) 0.0023(5) -0.0043(5) -0.0011(6)
C10 0.0240(8) 0.0163(7) 0.0175(7) 0.0036(6) -0.0062(6) -0.0002(6)
C11 0.0136(7) 0.0150(7) 0.0094(6) -0.0006(5) 0.0006(5) -0.0004(5)
C12 0.0145(7) 0.0158(7) 0.0201(7) 0.0013(6) -0.0020(6) 0.0016(5)
C13 0.0216(8) 0.0144(7) 0.0224(8) 0.0033(6) -0.0020(6) -0.0019(6)
C14 0.0162(7) 0.0210(8) 0.0171(7) -0.0016(6) 0.0014(6) -0.0046(6)
C15 0.0138(7) 0.0195(7) 0.0199(7) -0.0038(6) 0.0015(6) 0.0028(6)
C16 0.0167(7) 0.0132(7) 0.0143(7) -0.0010(5) -0.0001(5) 0.0026(5)
C17 0.0180(7) 0.0136(7) 0.0115(6) 0.0022(5) 0.0015(5) 0.0030(5)
C18 0.0182(7) 0.0177(7) 0.0154(7) 0.0021(6) 0.0008(6) 0.0024(6)
C19 0.0200(8) 0.0223(8) 0.0172(7) 0.0051(6) 0.0055(6) 0.0053(6)
C20 0.0294(9) 0.0242(8) 0.0142(7) 0.0002(6) 0.0050(6) 0.0080(7)
C21 0.0284(9) 0.0290(9) 0.0172(7) -0.0067(6) 0.0010(6) -0.0007(7)
C22 0.0188(7) 0.0246(8) 0.0176(7) -0.0030(6) 0.0027(6) -0.0004(6)
C23 0.0119(6) 0.0124(7) 0.0191(7) -0.0024(5) 0.0039(5) 0.0009(5)
C24 0.0162(7) 0.0194(7) 0.0188(7) -0.0028(6) 0.0024(6) -0.0015(6)
C25 0.0159(7) 0.0194(8) 0.0272(8) -0.0070(6) 0.0012(6) -0.0025(6)
C26 0.0147(7) 0.0151(7) 0.0321(9) -0.0004(6) 0.0047(6) -0.0029(6)
C27 0.0191(8) 0.0173(7) 0.0295(8) 0.0078(6) 0.0048(6) -0.0011(6)
C28 0.0293(9) 0.0253(9) 0.0237(8) 0.0112(7) 0.0002(7) -0.0019(7)
C29 0.0250(8) 0.0227(8) 0.0224(8) 0.0053(6) -0.0048(6) -0.0038(7)
C30 0.0158(7) 0.0139(7) 0.0202(7) 0.0019(6) 0.0017(6) 0.0003(5)
C31 0.0119(6) 0.0124(7) 0.0197(7) -0.0006(5) 0.0027(5) 0.0031(5)
C32 0.0141(7) 0.0130(7) 0.0258(8) 0.0018(6) 0.0044(6) 0.0020(5)
C33 0.0134(7) 0.0154(7) 0.0098(6) 0.0011(5) 0.0017(5) 0.0017(5)
C34 0.0186(7) 0.0156(7) 0.0206(7) -0.0020(6) 0.0011(6) 0.0008(6)
C35 0.0230(8) 0.0180(7) 0.0225(8) -0.0004(6) 0.0040(6) 0.0078(6)
C36 0.0152(7) 0.0278(8) 0.0204(7) 0.0014(6) 0.0026(6) 0.0061(6)
C37 0.0150(7) 0.0230(8) 0.0170(7) 0.0001(6) 0.0013(6) -0.0015(6)
C38 0.0158(7) 0.0149(7) 0.0124(6) 0.0001(5) 0.0015(5) 0.0011(5)
C39 0.0174(7) 0.0099(6) 0.0130(6) -0.0015(5) -0.0002(5) -0.0025(5)
C40 0.0148(7) 0.0176(7) 0.0180(7) -0.0009(6) 0.0010(6) -0.0047(6)
C41 0.0227(8) 0.0215(8) 0.0162(7) -0.0015(6) 0.0044(6) -0.0084(6)
C42 0.0291(9) 0.0212(8) 0.0134(7) 0.0007(6) -0.0031(6) -0.0064(6)
C43 0.0218(8) 0.0222(8) 0.0196(7) -0.0031(6) -0.0065(6) 0.0022(6)
C44 0.0172(7) 0.0187(7) 0.0178(7) -0.0036(6) -0.0003(6) 0.0018(6)
C45 0.0153(7) 0.0166(7) 0.0178(7) -0.0017(6) 0.0018(6) 0.0033(6)
C46 0.0127(7) 0.0164(7) 0.0133(6) 0.0033(5) 0.0008(5) -0.0002(5)
C47 0.0200(7) 0.0192(7) 0.0160(7) -0.0019(6) 0.0010(6) 0.0029(6)
C48 0.0209(7) 0.0141(7) 0.0135(7) -0.0003(5) 0.0017(6) 0.0050(6)
Mo1 0.01079(6) 0.01068(6) 0.01004(6) 0.00036(4) 0.00084(4) 0.00145(4)
N1 0.0195(6) 0.0144(6) 0.0125(6) 0.0030(5) 0.0018(5) 0.0012(5)
N2 0.0184(6) 0.0144(6) 0.0141(6) 0.0016(5) 0.0025(5) 0.0028(5)
N3 0.0173(6) 0.0147(6) 0.0120(6) 0.0003(5) 0.0022(5) -0.0028(5)
N4 0.0174(6) 0.0148(6) 0.0173(6) 0.0011(5) -0.0034(5) -0.0041(5)
O1 0.0235(6) 0.0222(6) 0.0355(7) 0.0011(5) 0.0111(5) -0.0035(5)
O2 0.0249(6) 0.0175(5) 0.0235(6) -0.0025(4) 0.0053(5) 0.0053(5)
O3 0.0258(6) 0.0375(7) 0.0238(6) -0.0018(5) -0.0089(5) 0.0117(5)
O4 0.0329(7) 0.0201(6) 0.0248(6) 0.0063(5) 0.0121(5) 0.0008(5)
P1 0.01200(17) 0.01144(16) 0.01074(16) 0.00081(13) 0.00098(13) 0.00096(13)
P2 0.01138(16) 0.01107(16) 0.01253(16) -0.00072(13) 0.00105(13) -0.00017(13)
B1 0.0141(7) 0.0150(8) 0.0137(7) 0.0003(6) -0.0028(6) -0.0004(6)
B2 0.0133(7) 0.0109(7) 0.0182(8) -0.0014(6) 0.0038(6) 0.0013(6)

loop_
_atom_type_symbol
_atom_type_description
_atom_type_scat_dispersion_real
_atom_type_scat_dispersion_imag
_atom_type_scat_source
C C 0.0033 0.0016 'International Tables Vol C Tables 4.2.6.8 and 6.1.1.4'
H H 0.0000 0.0000 'International Tables Vol C Tables 4.2.6.8 and 6.1.1.4'
B B 0.0013 0.0007 'International Tables Vol C Tables 4.2.6.8 and 6.1.1.4'
N N 0.0061 0.0033 'International Tables Vol C Tables 4.2.6.8 and 6.1.1.4'
O O 0.0106 0.0060 'International Tables Vol C Tables 4.2.6.8 and 6.1.1.4'
P P 0.1023 0.0942 'International Tables Vol C Tables 4.2.6.8 and 6.1.1.4'
Mo Mo -1.6832 0.6857 'International Tables Vol C Tables 4.2.6.8 and 6.1.1.4'

loop_
_geom_angle_atom_site_label_1
_geom_angle_atom_site_label_2
_geom_angle_atom_site_label_3
_geom_angle
C2 C1 N1 121.97(13)
C2 C1 C9 120.45(13)
N1 C1 C9 117.58(13)
C1 C2 C3 119.80(15)
C4 C3 C2 121.39(15)
C3 C4 C10 120.33(14)
C6 C5 C10 121.01(15)
C5 C6 C7 120.93(15)
C8 C7 C6 119.69(15)
C7 C8 N2 121.89(14)
C7 C8 C9 120.66(14)
N2 C8 C9 117.45(13)
C8 C9 C1 121.65(13)
C8 C9 C10 119.27(13)
C1 C9 C10 119.08(14)
C5 C10 C4 122.70(14)
C5 C10 C9 118.42(15)
C4 C10 C9 118.88(14)
C16 C11 C12 118.83(13)
C16 C11 P1 123.73(11)
C12 C11 P1 117.34(11)
C13 C12 C11 120.63(14)
C12 C13 C14 120.22(14)
C15 C14 C13 119.54(14)
C14 C15 C16 120.52(14)
C15 C16 C11 120.17(13)
C22 C17 C18 118.47(13)
C22 C17 P1 122.02(11)
C18 C17 P1 119.41(11)
C19 C18 C17 120.79(14)
C20 C19 C18 120.02(15)
C19 C20 C21 119.81(14)
C20 C21 C22 120.40(15)
C21 C22 C17 120.51(15)
C24 C23 N3 122.10(13)
C24 C23 C31 120.50(14)
N3 C23 C31 117.40(13)
C23 C24 C25 119.83(14)
C26 C25 C24 121.06(14)
C25 C26 C32 120.78(14)
C28 C27 C32 120.50(14)
C27 C28 C29 121.25(15)
C30 C29 C28 120.06(15)
C29 C30 N4 122.05(14)
C29 C30 C31 120.20(14)
N4 C30 C31 117.75(13)
C32 C31 C30 119.35(13)
C32 C31 C23 119.14(13)
C30 C31 C23 121.48(13)
C26 C32 C27 122.70(14)
C26 C32 C31 118.66(14)
C27 C32 C31 118.61(14)
C38 C33 C34 118.87(13)
C38 C33 P2 119.84(11)
C34 C33 P2 121.25(11)
C35 C34 C33 120.35(14)
C36 C35 C34 120.26(14)
C35 C36 C37 119.95(14)
C36 C37 C38 119.84(14)
C37 C38 C33 120.73(14)
C40 C39 C44 118.51(13)
C40 C39 P2 122.65(11)
C44 C39 P2 118.84(11)
C39 C40 C41 120.57(14)
C42 C41 C40 120.28(15)
C41 C42 C43 119.65(14)
C42 C43 C44 120.18(15)
C43 C44 C39 120.78(14)
O1 C45 Mo1 176.30(13)
O2 C46 Mo1 176.36(12)
O3 C47 Mo1 172.75(13)
O4 C48 Mo1 177.92(13)
C47 Mo1 C46 83.62(6)
C47 Mo1 C45 87.40(6)
C46 Mo1 C45 94.59(6)
C47 Mo1 C48 89.46(6)
C46 Mo1 C48 90.35(6)
C45 Mo1 C48 173.81(6)
C47 Mo1 P2 94.24(4)
C46 Mo1 P2 174.74(4)
C45 Mo1 P2 90.10(4)
C48 Mo1 P2 84.81(4)
C47 Mo1 P1 167.07(4)
C46 Mo1 P1 83.82(4)
C45 Mo1 P1 90.52(4)
C48 Mo1 P1 93.71(4)
P2 Mo1 P1 98.528(12)
C1 N1 B1 122.70(13)
C8 N2 B1 123.36(13)
C23 N3 B2 122.80(13)
C30 N4 B2 122.73(13)
C11 P1 C17 102.61(7)
C11 P1 B1 107.65(7)
C17 P1 B1 98.73(7)
C11 P1 Mo1 113.76(4)
C17 P1 Mo1 112.37(5)
B1 P1 Mo1 119.51(5)
C33 P2 C39 102.03(6)
C33 P2 B2 103.16(7)
C39 P2 B2 104.77(7)
C33 P2 Mo1 119.70(5)
C39 P2 Mo1 115.75(5)
B2 P2 Mo1 109.78(5)
N2 B1 N1 117.05(13)
N2 B1 P1 118.31(11)
N1 B1 P1 124.26(11)
N4 B2 N3 117.53(13)
N4 B2 P2 119.72(11)
N3 B2 P2 122.47(11)

loop_
_geom_bond_atom_site_label_1
_geom_bond_atom_site_label_2
_geom_bond_distance
C1 C2 1.375(2)
C1 N1 1.4110(18)
C1 C9 1.425(2)
C2 C3 1.407(2)
C3 C4 1.366(2)
C4 C10 1.417(2)
C5 C6 1.365(2)
C5 C10 1.415(2)
C6 C7 1.412(2)
C7 C8 1.373(2)
C8 N2 1.4050(19)
C8 C9 1.422(2)
C9 C10 1.425(2)
C11 C16 1.3942(19)
C11 C12 1.399(2)
C11 P1 1.8347(14)
C12 C13 1.384(2)
C13 C14 1.387(2)
C14 C15 1.387(2)
C15 C16 1.390(2)
C17 C22 1.395(2)
C17 C18 1.396(2)
C17 P1 1.8403(15)
C18 C19 1.392(2)
C19 C20 1.382(2)
C20 C21 1.384(2)
C21 C22 1.390(2)
C23 C24 1.376(2)
C23 N3 1.4038(18)
C23 C31 1.427(2)
C24 C25 1.408(2)
C25 C26 1.367(2)
C26 C32 1.417(2)
C27 C28 1.367(2)
C27 C32 1.418(2)
C28 C29 1.403(2)
C29 C30 1.375(2)
C30 N4 1.3997(19)
C30 C31 1.424(2)
C31 C32 1.424(2)
C33 C38 1.395(2)
C33 C34 1.399(2)
C33 P2 1.8321(14)
C34 C35 1.390(2)
C35 C36 1.388(2)
C36 C37 1.390(2)
C37 C38 1.393(2)
C39 C40 1.392(2)
C39 C44 1.400(2)
C39 P2 1.8411(14)
C40 C41 1.395(2)
C41 C42 1.386(2)
C42 C43 1.386(2)
C43 C44 1.390(2)
C45 O1 1.1468(19)
C45 Mo1 2.0390(15)
C46 O2 1.1499(18)
C46 Mo1 1.9858(15)
C47 O3 1.1535(19)
C47 Mo1 1.9837(15)
C48 O4 1.1425(19)
C48 Mo1 2.0391(15)
Mo1 P2 2.5680(4)
Mo1 P1 2.5765(4)
N1 B1 1.413(2)
N2 B1 1.409(2)
N3 B2 1.409(2)
N4 B2 1.408(2)
P1 B1 1.9544(17)
P2 B2 1.9378(17)
